data_2017273
loop_
_publ_author_name
'Ladraa, Souheila'
'Bouraiou, Abdelmalek'
'Bouacida, Sofiane'
'Roisnel, Thierry'
'Belfaitah, Ali'

_publ_section_title
;The diastereoisomers
 2-[(<i>S</i>/<i>R</i>)-2-chloro-3-quinolyl]-2-[(<i>R</i>)-1-(4-methoxyphenyl)ethylamino]acetonitrile
 at 100K
;
_journal_coeditor_code DN3121
_journal_issue 9
_journal_name_full 'Acta Crystallographica Section C'
_journal_page_first o475
_journal_page_last o478
_journal_paper_doi 10.1107/S010827010903193X
_journal_volume 65
_journal_year 2009
_chemical_formula_iupac 'C20 H18 Cl1 N3 O1'
_chemical_formula_moiety 'C20 H18 Cl1 N3 O1'
_chemical_formula_sum 'C20 H18 Cl N3 O'
_chemical_formula_weight 351.82
_chemical_name_systematic
;
2-[(<i>R</i>)-2-chloro-3-quinolyl]-2-[(<i>R</i>)-1-(4-
methoxyphenyl)ethylamino]acetonitrile
;
_space_group_IT_number 19
_symmetry_cell_setting orthorhombic
_symmetry_space_group_name_Hall 'P 2ac 2ab'
_symmetry_space_group_name_H-M 'P 21 21 21'
_cell_angle_alpha 90
_cell_angle_beta 90
_cell_angle_gamma 90
_cell_formula_units_Z 4
_cell_length_a 8.7606(7)
_cell_length_b 11.8494(10)
_cell_length_c 17.0002(12)
_cell_measurement_reflns_used 6769
_cell_measurement_temperature 100(2)
_cell_measurement_theta_max 27.38
_cell_measurement_theta_min 2.62
_cell_volume 1764.8(2)
_computing_cell_refinement 'SAINT (Bruker, 2001)'
_computing_data_collection 'APEX2 (Bruker, 2001)'
_computing_data_reduction 'SAINT (Bruker, 2001)'
_computing_molecular_graphics
;
ORTEP-3 for Windows (Farrugia, 1997) and DIAMOND (Brandenburg & Berndt,
2001)
;
_computing_publication_material 'WinGX  (Farrugia, 1999)'
_computing_structure_refinement 'SHELXL97 (Sheldrick, 2008)'
_computing_structure_solution 'SIR2002 (Burla <i>et al.</i>,  2005)'
_diffrn_ambient_temperature 100(2)
_diffrn_measured_fraction_theta_full 0.999
_diffrn_measured_fraction_theta_max 0.999
_diffrn_measurement_device_type 'Bruker APEXII'
_diffrn_measurement_method 'CCD rotation images, thick slices'
_diffrn_radiation_type MoK\a
_diffrn_radiation_wavelength 0.71073
_diffrn_reflns_av_R_equivalents 0.0482
_diffrn_reflns_limit_h_max 11
_diffrn_reflns_limit_h_min -11
_diffrn_reflns_limit_k_max 15
_diffrn_reflns_limit_k_min -15
_diffrn_reflns_limit_l_max 22
_diffrn_reflns_limit_l_min -16
_diffrn_reflns_number 15585
_diffrn_reflns_theta_full 27.52
_diffrn_reflns_theta_max 27.52
_diffrn_reflns_theta_min 2.09
_exptl_absorpt_coefficient_mu 0.229
_exptl_absorpt_correction_type none
_exptl_crystal_colour white
_exptl_crystal_density_diffrn 1.324
_exptl_crystal_density_method 'not measured'
_exptl_crystal_description block
_exptl_crystal_F_000 736
_exptl_crystal_size_max 0.59
_exptl_crystal_size_mid 0.50
_exptl_crystal_size_min 0.37
_refine_diff_density_max 0.227
_refine_diff_density_min -0.27
_refine_ls_abs_structure_details 'Flack (Flack, 1983), based on 1733 Friedel pairs'
_refine_ls_abs_structure_Flack 0.05(5)
_refine_ls_extinction_method none
_refine_ls_goodness_of_fit_ref 1.034
_refine_ls_hydrogen_treatment mixed
_refine_ls_matrix_type full
_refine_ls_number_parameters 229
_refine_ls_number_reflns 4051
_refine_ls_number_restraints 0
_refine_ls_restrained_S_all 1.034
_refine_ls_R_factor_gt 0.0315
_refine_ls_shift/su_max 0.001
_refine_ls_structure_factor_coef Fsqd
_refine_ls_weighting_details 'calc w = 1/[\s^2^(Fo^2^)+(0.0363P)^2^+0.3546P] where P=(Fo^2^+2Fc^2^)/3'
_refine_ls_weighting_scheme calc
_refine_ls_wR_factor_ref 0.0786
_reflns_number_gt 3828
_reflns_number_total 4051
_reflns_threshold_expression I>2\s(I)
_cod_data_source_file dn3121.cif
_cod_data_source_block I
_cod_database_code 2017273
_cod_database_fobs_code 2017273

loop_
_symmetry_equiv_pos_as_xyz
'x, y, z'
'-x+1/2, -y, z+1/2'
'x+1/2, -y+1/2, -z'
'-x, y+1/2, -z+1/2'

loop_
_atom_site_type_symbol
_atom_site_label
_atom_site_fract_x
_atom_site_fract_y
_atom_site_fract_z
_atom_site_U_iso_or_equiv
_atom_site_adp_type
_atom_site_calc_flag
_atom_site_refinement_flags
_atom_site_occupancy
_atom_site_disorder_assembly
_atom_site_disorder_group
C C1 -0.07921(17) 0.48361(12) 0.61467(9) 0.0168(3) Uani d . 1 . .
C C2 0.02863(16) 0.39485(13) 0.60614(8) 0.0152(3) Uani d . 1 . .
C C3 0.03086(16) 0.31563(13) 0.66440(9) 0.0166(3) Uani d . 1 . .
H H3 0.0997 0.256 0.6616 0.02 Uiso calc R 1 . .
C C4 -0.07067(16) 0.32338(12) 0.72906(8) 0.0157(3) Uani d . 1 . .
C C5 -0.07363(18) 0.24268(14) 0.79069(9) 0.0202(3) Uani d . 1 . .
H H5 -0.0044 0.1832 0.7908 0.024 Uiso calc R 1 . .
C C6 -0.17865(18) 0.25247(15) 0.85015(9) 0.0237(3) Uani d . 1 . .
H H6 -0.1818 0.1989 0.8901 0.028 Uiso calc R 1 . .
C C7 -0.28185(19) 0.34372(16) 0.85060(10) 0.0267(4) Uani d . 1 . .
H H7 -0.3531 0.3494 0.891 0.032 Uiso calc R 1 . .
C C8 -0.27933(18) 0.42400(15) 0.79283(10) 0.0256(3) Uani d . 1 . .
H H8 -0.3472 0.4843 0.7946 0.031 Uiso calc R 1 . .
C C9 -0.17336(16) 0.41510(14) 0.73057(9) 0.0182(3) Uani d . 1 . .
C C10 0.13877(16) 0.39401(12) 0.53738(9) 0.0176(3) Uani d . 1 . .
H H10 0.0832 0.4186 0.4904 0.021 Uiso calc R 1 . .
C C11 0.1971(2) 0.27730(14) 0.52290(9) 0.0252(4) Uani d . 1 . .
C C12 0.37451(16) 0.48417(14) 0.48772(9) 0.0187(3) Uani d . 1 . .
H H12 0.4148 0.4088 0.4762 0.022 Uiso calc R 1 . .
C C13 0.50537(18) 0.55780(16) 0.51707(10) 0.0281(4) Uani d . 1 . .
H H13A 0.4674 0.6317 0.5294 0.042 Uiso calc R 1 . .
H H13B 0.582 0.5635 0.4769 0.042 Uiso calc R 1 . .
H H13C 0.549 0.5246 0.5634 0.042 Uiso calc R 1 . .
C C14 0.29951(16) 0.52992(13) 0.41392(8) 0.0167(3) Uani d . 1 . .
C C15 0.24420(17) 0.63973(14) 0.40942(9) 0.0200(3) Uani d . 1 . .
H H15 0.2508 0.6859 0.4535 0.024 Uiso calc R 1 . .
C C16 0.17920(18) 0.68285(13) 0.34097(9) 0.0208(3) Uani d . 1 . .
H H16 0.1441 0.7569 0.3392 0.025 Uiso calc R 1 . .
C C17 0.16764(17) 0.61333(13) 0.27540(9) 0.0191(3) Uani d . 1 . .
C C18 0.22029(18) 0.50295(14) 0.27852(9) 0.0214(3) Uani d . 1 . .
H H18 0.2115 0.4564 0.2347 0.026 Uiso calc R 1 . .
C C19 0.28598(18) 0.46232(13) 0.34708(9) 0.0200(3) Uani d . 1 . .
H H19 0.3218 0.3885 0.3486 0.024 Uiso calc R 1 . .
C C20 0.0455(2) 0.75708(16) 0.19849(11) 0.0352(5) Uani d . 1 . .
H H20A -0.0356 0.7665 0.2359 0.053 Uiso calc R 1 . .
H H20B 0.0068 0.7692 0.1463 0.053 Uiso calc R 1 . .
H H20C 0.1249 0.8107 0.2093 0.053 Uiso calc R 1 . .
N N1 -0.17582(14) 0.49561(11) 0.67225(8) 0.0196(3) Uani d . 1 . .
N N3 0.2519(2) 0.19097(14) 0.51158(10) 0.0397(4) Uani d . 1 . .
N N2 0.26189(14) 0.47432(11) 0.55185(8) 0.0166(3) Uani d . 1 . .
O O1 0.10535(14) 0.64544(10) 0.20439(6) 0.0252(3) Uani d . 1 . .
Cl Cl1 -0.08760(4) 0.58681(3) 0.54210(2) 0.02475(10) Uani d . 1 . .
H H2 0.311(3) 0.454(2) 0.5929(13) 0.05 Uiso d . 1 . .

loop_
_atom_site_aniso_label
_atom_site_aniso_U_11
_atom_site_aniso_U_22
_atom_site_aniso_U_33
_atom_site_aniso_U_12
_atom_site_aniso_U_13
_atom_site_aniso_U_23
C1 0.0166(6) 0.0163(7) 0.0176(7) -0.0028(6) -0.0041(6) 0.0021(6)
C2 0.0140(6) 0.0181(7) 0.0137(7) -0.0023(6) -0.0009(5) -0.0020(6)
C3 0.0157(6) 0.0149(7) 0.0192(8) 0.0003(6) 0.0008(6) -0.0016(6)
C4 0.0151(6) 0.0183(7) 0.0138(7) -0.0038(6) -0.0016(5) -0.0025(6)
C5 0.0184(7) 0.0241(8) 0.0181(7) -0.0009(6) -0.0019(6) 0.0006(6)
C6 0.0233(7) 0.0344(9) 0.0132(7) -0.0072(7) -0.0017(6) 0.0035(7)
C7 0.0233(7) 0.0398(10) 0.0170(8) -0.0038(7) 0.0072(6) -0.0047(7)
C8 0.0211(7) 0.0300(9) 0.0256(8) 0.0031(7) 0.0045(6) -0.0058(7)
C9 0.0166(7) 0.0198(7) 0.0183(7) -0.0026(6) -0.0002(5) -0.0028(6)
C10 0.0196(6) 0.0187(7) 0.0145(7) -0.0028(5) 0.0012(5) 0.0001(6)
C11 0.0306(8) 0.0242(8) 0.0210(8) -0.0056(7) 0.0112(7) -0.0032(7)
C12 0.0157(6) 0.0234(8) 0.0171(7) 0.0000(6) 0.0028(5) 0.0034(6)
C13 0.0167(7) 0.0437(11) 0.0239(8) -0.0080(7) -0.0013(6) 0.0051(8)
C14 0.0142(6) 0.0219(8) 0.0141(7) -0.0018(6) 0.0042(5) 0.0020(6)
C15 0.0225(7) 0.0206(8) 0.0170(7) -0.0026(6) 0.0022(6) -0.0033(6)
C16 0.0239(8) 0.0164(7) 0.0222(8) 0.0016(6) 0.0045(6) 0.0012(6)
C17 0.0201(7) 0.0228(8) 0.0146(7) 0.0006(6) 0.0036(6) 0.0036(6)
C18 0.0279(8) 0.0204(7) 0.0160(8) 0.0010(7) 0.0020(6) -0.0025(6)
C19 0.0235(7) 0.0168(7) 0.0197(8) 0.0028(6) 0.0040(6) 0.0000(6)
C20 0.0471(11) 0.0337(10) 0.0247(9) 0.0179(9) 0.0054(8) 0.0098(8)
N1 0.0166(6) 0.0180(6) 0.0243(7) 0.0001(5) 0.0001(5) 0.0006(5)
N3 0.0508(10) 0.0246(8) 0.0439(10) -0.0018(7) 0.0239(8) -0.0066(7)
N2 0.0161(5) 0.0203(6) 0.0133(6) -0.0030(5) 0.0006(5) 0.0001(5)
O1 0.0313(6) 0.0284(6) 0.0159(5) 0.0088(5) 0.0008(5) 0.0031(5)
Cl1 0.02157(17) 0.02440(18) 0.0283(2) 0.00040(15) -0.00290(15) 0.01054(16)

loop_
_atom_type_symbol
_atom_type_description
_atom_type_scat_dispersion_real
_atom_type_scat_dispersion_imag
_atom_type_scat_source
C C 0.0033 0.0016 'International Tables Vol C Tables 4.2.6.8 and 6.1.1.4'
H H 0 0 'International Tables Vol C Tables 4.2.6.8 and 6.1.1.4'
N N 0.0061 0.0033 'International Tables Vol C Tables 4.2.6.8 and 6.1.1.4'
O O 0.0106 0.006 'International Tables Vol C Tables 4.2.6.8 and 6.1.1.4'
Cl Cl 0.1484 0.1585 'International Tables Vol C Tables 4.2.6.8 and 6.1.1.4'

loop_
_geom_angle_atom_site_label_1
_geom_angle_atom_site_label_2
_geom_angle_atom_site_label_3
_geom_angle_site_symmetry_1
_geom_angle_site_symmetry_3
_geom_angle
_geom_angle_publ_flag
N1 C1 C2 . . 126.14(14) ?
N1 C1 Cl1 . . 115.42(11) ?
C2 C1 Cl1 . . 118.44(11) ?
C3 C2 C1 . . 116.39(13) ?
C3 C2 C10 . . 123.10(13) ?
C1 C2 C10 . . 120.45(13) ?
C2 C3 C4 . . 120.63(13) ?
C2 C3 H3 . . 119.7 ?
C4 C3 H3 . . 119.7 ?
C9 C4 C3 . . 117.66(13) ?
C9 C4 C5 . . 119.61(13) ?
C3 C4 C5 . . 122.73(14) ?
C6 C5 C4 . . 119.96(15) ?
C6 C5 H5 . . 120 ?
C4 C5 H5 . . 120 ?
C5 C6 C7 . . 119.93(15) ?
C5 C6 H6 . . 120 ?
C7 C6 H6 . . 120 ?
C8 C7 C6 . . 121.30(15) ?
C8 C7 H7 . . 119.3 ?
C6 C7 H7 . . 119.3 ?
C7 C8 C9 . . 119.80(16) ?
C7 C8 H8 . . 120.1 ?
C9 C8 H8 . . 120.1 ?
N1 C9 C4 . . 122.06(13) ?
N1 C9 C8 . . 118.56(14) ?
C4 C9 C8 . . 119.37(15) ?
N2 C10 C11 . . 112.25(12) n
N2 C10 C2 . . 109.65(12) n
C11 C10 C2 . . 110.52(12) n
N2 C10 H10 . . 108.1 ?
C11 C10 H10 . . 108.1 ?
C2 C10 H10 . . 108.1 ?
N3 C11 C10 . . 175.19(18) ?
N2 C12 C14 . . 110.48(11) n
N2 C12 C13 . . 107.84(12) n
C14 C12 C13 . . 113.08(13) n
N2 C12 H12 . . 108.4 ?
C14 C12 H12 . . 108.4 ?
C13 C12 H12 . . 108.4 ?
C12 C13 H13A . . 109.5 ?
C12 C13 H13B . . 109.5 ?
H13A C13 H13B . . 109.5 ?
C12 C13 H13C . . 109.5 ?
H13A C13 H13C . . 109.5 ?
H13B C13 H13C . . 109.5 ?
C15 C14 C19 . . 117.56(14) ?
C15 C14 C12 . . 122.08(14) ?
C19 C14 C12 . . 120.35(14) ?
C14 C15 C16 . . 122.13(15) ?
C14 C15 H15 . . 118.9 ?
C16 C15 H15 . . 118.9 ?
C17 C16 C15 . . 118.85(14) ?
C17 C16 H16 . . 120.6 ?
C15 C16 H16 . . 120.6 ?
O1 C17 C18 . . 115.16(14) ?
O1 C17 C16 . . 124.59(14) ?
C18 C17 C16 . . 120.25(14) ?
C19 C18 C17 . . 119.82(15) ?
C19 C18 H18 . . 120.1 ?
C17 C18 H18 . . 120.1 ?
C18 C19 C14 . . 121.37(15) ?
C18 C19 H19 . . 119.3 ?
C14 C19 H19 . . 119.3 ?
O1 C20 H20A . . 109.5 ?
O1 C20 H20B . . 109.5 ?
H20A C20 H20B . . 109.5 ?
O1 C20 H20C . . 109.5 ?
H20A C20 H20C . . 109.5 ?
H20B C20 H20C . . 109.5 ?
C1 N1 C9 . . 117.12(13) ?
C10 N2 C12 . . 114.93(12) n
C10 N2 H2 . . 108.8(16) ?
C12 N2 H2 . . 106.9(16) ?
C17 O1 C20 . . 117.59(13) ?

loop_
_geom_bond_atom_site_label_1
_geom_bond_atom_site_label_2
_geom_bond_site_symmetry_2
_geom_bond_distance
_geom_bond_publ_flag
C1 N1 . 1.3018(19) ?
C1 C2 . 1.421(2) ?
C1 Cl1 . 1.7386(15) n
C2 C3 . 1.365(2) ?
C2 C10 . 1.5157(19) n
C3 C4 . 1.417(2) ?
C3 H3 . 0.93 ?
C4 C9 . 1.411(2) ?
C4 C5 . 1.419(2) ?
C5 C6 . 1.372(2) ?
C5 H5 . 0.93 ?
C6 C7 . 1.409(3) ?
C6 H6 . 0.93 ?
C7 C8 . 1.367(2) ?
C7 H7 . 0.93 ?
C8 C9 . 1.412(2) ?
C8 H8 . 0.93 ?
C9 N1 . 1.376(2) ?
C10 N2 . 1.4592(18) n
C10 C11 . 1.495(2) n
C10 H10 . 0.98 ?
C11 N3 . 1.146(2) ?
C12 N2 . 1.4749(18) n
C12 C14 . 1.516(2) n
C12 C13 . 1.525(2) n
C12 H12 . 0.98 ?
C13 H13A . 0.96 ?
C13 H13B . 0.96 ?
C13 H13C . 0.96 ?
C14 C15 . 1.391(2) ?
C14 C19 . 1.395(2) ?
C15 C16 . 1.393(2) ?
C15 H15 . 0.93 ?
C16 C17 . 1.390(2) ?
C16 H16 . 0.93 ?
C17 O1 . 1.3783(19) ?
C17 C18 . 1.388(2) ?
C18 C19 . 1.386(2) ?
C18 H18 . 0.93 ?
C19 H19 . 0.93 ?
C20 O1 . 1.427(2) ?
C20 H20A . 0.96 ?
C20 H20B . 0.96 ?
C20 H20C . 0.96 ?
N2 H2 . 0.85(2) ?

loop_
_geom_hbond_atom_site_label_D
_geom_hbond_atom_site_label_H
_geom_hbond_atom_site_label_A
_geom_hbond_site_symmetry_A
_geom_hbond_distance_DH
_geom_hbond_distance_HA
_geom_hbond_distance_DA
_geom_hbond_angle_DHA
_geom_hbond_publ_flag
N2 H2 O1 2_565 0.85(2) 2.35(2) 3.1767(17) 163(2) yes
C7 H7 Cl1 2_465 0.93 2.73 3.5474(18) 147 yes
C20 H20A Cg1 2_664 0.96 2.94 3.7513(13) 143 yes

loop_
_geom_torsion_atom_site_label_1
_geom_torsion_atom_site_label_2
_geom_torsion_atom_site_label_3
_geom_torsion_atom_site_label_4
_geom_torsion_site_symmetry_1
_geom_torsion_site_symmetry_2
_geom_torsion_site_symmetry_3
_geom_torsion_site_symmetry_4
_geom_torsion
_geom_torsion_publ_flag
N1 C1 C2 C3 . . . . -0.5(2) ?
Cl1 C1 C2 C3 . . . . -179.84(11) ?
N1 C1 C2 C10 . . . . -177.59(14) ?
Cl1 C1 C2 C10 . . . . 3.06(18) ?
C1 C2 C3 C4 . . . . 0.3(2) ?
C10 C2 C3 C4 . . . . 177.27(13) ?
C2 C3 C4 C9 . . . . 0.2(2) ?
C2 C3 C4 C5 . . . . 179.45(14) ?
C9 C4 C5 C6 . . . . 1.7(2) ?
C3 C4 C5 C6 . . . . -177.48(15) ?
C4 C5 C6 C7 . . . . -1.0(2) ?
C5 C6 C7 C8 . . . . -0.4(2) ?
C6 C7 C8 C9 . . . . 1.0(3) ?
C3 C4 C9 N1 . . . . -0.5(2) ?
C5 C4 C9 N1 . . . . -179.79(14) ?
C3 C4 C9 C8 . . . . 178.18(14) ?
C5 C4 C9 C8 . . . . -1.1(2) ?
C7 C8 C9 N1 . . . . 178.45(15) ?
C7 C8 C9 C4 . . . . -0.3(2) ?
C3 C2 C10 N2 . . . . -99.63(16) ?
C1 C2 C10 N2 . . . . 77.27(16) ?
C3 C2 C10 C11 . . . . 24.6(2) ?
C1 C2 C10 C11 . . . . -158.47(14) ?
N2 C10 C11 N3 . . . . -9(2) ?
C2 C10 C11 N3 . . . . -132(2) ?
N2 C12 C14 C15 . . . . 67.47(18) ?
C13 C12 C14 C15 . . . . -53.51(18) ?
N2 C12 C14 C19 . . . . -113.54(15) ?
C13 C12 C14 C19 . . . . 125.48(16) ?
C19 C14 C15 C16 . . . . -0.9(2) ?
C12 C14 C15 C16 . . . . 178.14(14) ?
C14 C15 C16 C17 . . . . 0.8(2) ?
C15 C16 C17 O1 . . . . 179.75(14) ?
C15 C16 C17 C18 . . . . 0.0(2) ?
O1 C17 C18 C19 . . . . 179.58(14) ?
C16 C17 C18 C19 . . . . -0.6(2) ?
C17 C18 C19 C14 . . . . 0.5(2) ?
C15 C14 C19 C18 . . . . 0.2(2) ?
C12 C14 C19 C18 . . . . -178.85(13) ?
C2 C1 N1 C9 . . . . 0.2(2) ?
Cl1 C1 N1 C9 . . . . 179.56(10) ?
C4 C9 N1 C1 . . . . 0.3(2) ?
C8 C9 N1 C1 . . . . -178.39(14) ?
C11 C10 N2 C12 . . . . 58.65(17) ?
C2 C10 N2 C12 . . . . -178.10(12) ?
C14 C12 N2 C10 . . . . 63.88(17) ?
C13 C12 N2 C10 . . . . -172.08(13) ?
C18 C17 O1 C20 . . . . 178.29(15) ?
C16 C17 O1 C20 . . . . -1.5(2) ?

loop_
_cod_related_entry_id
_cod_related_entry_database
_cod_related_entry_code
1 ChemSpider 24726509
